data_7213441
loop_
_publ_author_name
'O&#x2019;Leary, Jane'
'Bell, Paul C.'
'Wallis, John D.'
'Schweizer, W. Bernd'

_publ_section_title
;
 Attractive and repulsive effects in the interactions between
 electron-rich and electron-deficient groups in peri-substituted
 naphthalenes
;
_journal_issue 2
_journal_name_full 'Journal of the Chemical Society, Perkin Transactions 2'
_journal_page_first 133
_journal_paper_doi 10.1039/b008226k
_journal_year 2001
_chemical_formula_sum 'C18 H16 O5'
_chemical_formula_weight 312.31
_chemical_name_systematic
; 
5-(8'-Methoxynaphthyl-1'-methylidene)-1,3-dioxan-4,6-dione 
;
_space_group_IT_number 9
_symmetry_cell_setting monoclinic
_symmetry_space_group_name_Hall 'C -2yc'
_symmetry_space_group_name_H-M 'C 1 c 1'
_atom_sites_solution_hydrogens difmap
_atom_sites_solution_primary direct
_audit_creation_method SHELXL-97
_cell_angle_alpha 90.00
_cell_angle_beta 105.42
_cell_angle_gamma 90.00
_cell_formula_units_Z 4
_cell_length_a 10.291(2)
_cell_length_b 11.607(3)
_cell_length_c 12.988(3)
_cell_measurement_reflns_used 14
_cell_measurement_temperature 103(2)
_cell_measurement_theta_max 25.9
_cell_measurement_theta_min 19.8
_cell_volume 1495.5(6)
_computing_cell_refinement CAD4
_computing_data_collection CAD4
_computing_data_reduction 'MolEN (Enraf-Nonius, 1990)'
_computing_molecular_graphics 'PLUTO, ORTEP (Johnson, 1976)'
_computing_structure_refinement 'SHELXL-97 (Sheldrick, 1997)'
_computing_structure_solution 'SIR97 (Altomare, 1997)'
_diffrn_ambient_temperature 103(2)
_diffrn_measured_fraction_theta_full 0.983
_diffrn_measured_fraction_theta_max 0.983
_diffrn_measurement_device_type 'Enraf Nonius CAD4'
_diffrn_measurement_method \o/2\q
_diffrn_radiation_monochromator graphite
_diffrn_radiation_source 'fine-focus sealed tube'
_diffrn_radiation_type CuK\a
_diffrn_radiation_wavelength 1.5418
_diffrn_reflns_av_R_equivalents 0.0000
_diffrn_reflns_av_sigmaI/netI 0.0194
_diffrn_reflns_limit_h_max 12
_diffrn_reflns_limit_h_min 0
_diffrn_reflns_limit_k_max 13
_diffrn_reflns_limit_k_min 0
_diffrn_reflns_limit_l_max 14
_diffrn_reflns_limit_l_min -15
_diffrn_reflns_number 1340
_diffrn_reflns_theta_full 66.97
_diffrn_reflns_theta_max 66.97
_diffrn_reflns_theta_min 5.87
_diffrn_standards_decay_% .7
_diffrn_standards_interval_time 10000s
_diffrn_standards_number 2
_exptl_absorpt_coefficient_mu 0.842
_exptl_absorpt_correction_T_max 0.8841
_exptl_absorpt_correction_T_min 0.8171
_exptl_absorpt_correction_type none
_exptl_crystal_colour colourless
_exptl_crystal_density_diffrn 1.387
_exptl_crystal_description prism
_exptl_crystal_F_000 656
_exptl_crystal_size_max 0.25
_exptl_crystal_size_mid 0.25
_exptl_crystal_size_min 0.15
_refine_diff_density_max 0.175
_refine_diff_density_min -0.181
_refine_diff_density_rms 0.041
_refine_ls_abs_structure_details 'Flack H D (1983), Acta Cryst. A39, 876-881'
_refine_ls_abs_structure_Flack 0.15(15)
_refine_ls_extinction_coef 0.0031(4)
_refine_ls_extinction_expression Fc^*^=kFc[1+0.001xFc^2^\l^3^/sin(2\q)]^-1/4^
_refine_ls_extinction_method SHELXL
_refine_ls_goodness_of_fit_ref 0.819
_refine_ls_hydrogen_treatment refU
_refine_ls_matrix_type full
_refine_ls_number_parameters 273
_refine_ls_number_reflns 1317
_refine_ls_number_restraints 2
_refine_ls_restrained_S_all 0.837
_refine_ls_R_factor_all 0.0274
_refine_ls_R_factor_gt 0.0263
_refine_ls_shift/su_max 0.014
_refine_ls_shift/su_mean 0.003
_refine_ls_structure_factor_coef Fsqd
_refine_ls_weighting_details 'calc w=1/[\s^2^(Fo^2^)+(0.1P)^2^] where P=(Fo^2^+2Fc^2^)/3'
_refine_ls_weighting_scheme calc
_refine_ls_wR_factor_gt 0.0780
_refine_ls_wR_factor_ref 0.0806
_reflns_number_gt 1317
_reflns_number_total 1340
_reflns_threshold_expression >3sigma(I)
_cod_data_source_file b008226ksup1.cif
_cod_data_source_block X27079
_cod_original_sg_symbol_H-M Cc
_cod_database_code 7213441

loop_
_symmetry_equiv_pos_as_xyz
'x, y, z'
'x, -y, z+1/2'
'x+1/2, y+1/2, z'
'x+1/2, -y+1/2, z+1/2'

loop_
_atom_site_label
_atom_site_type_symbol
_atom_site_fract_x
_atom_site_fract_y
_atom_site_fract_z
_atom_site_U_iso_or_equiv
_atom_site_adp_type
_atom_site_occupancy
_atom_site_symmetry_multiplicity
_atom_site_calc_flag
O19 O 0.50191(14) -0.25254(12) 0.15373(12) 0.0168(3) Uani 1 1 d
O20 O 0.47724(13) -0.12561(13) 0.00810(11) 0.0162(3) Uani 1 1 d
O21 O 0.61092(14) -0.19751(12) 0.31659(12) 0.0184(3) Uani 1 1 d
O22 O 0.56349(15) 0.04963(12) 0.03241(12) 0.0191(3) Uani 1 1 d
O23 O 0.75998(14) 0.13382(13) 0.35214(12) 0.0198(3) Uani 1 1 d
C1 C 0.49819(19) 0.15765(17) 0.22401(16) 0.0145(4) Uani 1 1 d
C2 C 0.37019(19) 0.17501(19) 0.15712(17) 0.0186(4) Uani 1 1 d
C3 C 0.3215(2) 0.28706(19) 0.12814(17) 0.0201(4) Uani 1 1 d
C4 C 0.3994(2) 0.38070(19) 0.16467(18) 0.0197(4) Uani 1 1 d
C5 C 0.6163(2) 0.46511(17) 0.26480(17) 0.0197(5) Uani 1 1 d
C6 C 0.7451(2) 0.45083(18) 0.32837(18) 0.0209(5) Uani 1 1 d
C7 C 0.7973(2) 0.33965(19) 0.35949(17) 0.0182(4) Uani 1 1 d
C8 C 0.7172(2) 0.24423(17) 0.32728(17) 0.0161(4) Uani 1 1 d
C9 C 0.5821(2) 0.25479(17) 0.26255(17) 0.0145(4) Uani 1 1 d
C10 C 0.5322(2) 0.36801(18) 0.23157(16) 0.0167(4) Uani 1 1 d
C11 C 0.53817(18) 0.03758(17) 0.25586(16) 0.0142(4) Uani 1 1 d
C12 C 0.53629(19) -0.04895(16) 0.18678(17) 0.0147(4) Uani 1 1 d
C13 C 0.55417(19) -0.16932(17) 0.22719(16) 0.0139(4) Uani 1 1 d
C14 C 0.41557(19) -0.21902(16) 0.05078(16) 0.0160(4) Uani 1 1 d
C15 C 0.52519(18) -0.03276(16) 0.07149(16) 0.0147(4) Uani 1 1 d
C16 C 0.4156(2) -0.31964(19) -0.02210(18) 0.0216(5) Uani 1 1 d
C17 C 0.2765(2) -0.18562(19) 0.06000(17) 0.0204(4) Uani 1 1 d
C18 C 0.9029(2) 0.1154(2) 0.38721(19) 0.0221(4) Uani 1 1 d
H1 H 0.315(4) 0.104(3) 0.134(3) 0.042(9) Uiso 1 1 d
H2 H 0.235(4) 0.297(3) 0.072(3) 0.049(10) Uiso 1 1 d
H3 H 0.366(3) 0.454(3) 0.148(3) 0.035(8) Uiso 1 1 d
H4 H 0.584(3) 0.540(2) 0.242(2) 0.017(6) Uiso 1 1 d
H5 H 0.800(3) 0.520(3) 0.352(2) 0.025(7) Uiso 1 1 d
H6 H 0.884(3) 0.334(2) 0.404(2) 0.023(7) Uiso 1 1 d
H7 H 0.550(2) 0.014(2) 0.331(2) 0.017(6) Uiso 1 1 d
H8 H 0.366(3) -0.301(3) -0.092(3) 0.029(7) Uiso 1 1 d
H9 H 0.507(3) -0.340(3) -0.024(3) 0.028(7) Uiso 1 1 d
H10 H 0.369(3) -0.385(3) 0.000(3) 0.033(8) Uiso 1 1 d
H11 H 0.223(4) -0.166(3) -0.003(3) 0.037(8) Uiso 1 1 d
H12 H 0.234(3) -0.256(2) 0.085(2) 0.020(6) Uiso 1 1 d
H13 H 0.274(3) -0.124(3) 0.114(2) 0.026(7) Uiso 1 1 d
H14 H 0.904(4) 0.032(4) 0.381(4) 0.060(11) Uiso 1 1 d
H15 H 0.963(3) 0.154(3) 0.346(2) 0.029(7) Uiso 1 1 d
H16 H 0.948(4) 0.137(3) 0.466(3) 0.046(9) Uiso 1 1 d

loop_
_atom_site_aniso_label
_atom_site_aniso_U_11
_atom_site_aniso_U_22
_atom_site_aniso_U_33
_atom_site_aniso_U_23
_atom_site_aniso_U_13
_atom_site_aniso_U_12
O19 0.0203(7) 0.0114(6) 0.0155(7) 0.0002(5) -0.0009(5) -0.0004(5)
O20 0.0172(7) 0.0158(6) 0.0148(6) -0.0001(5) 0.0028(5) 0.0005(5)
O21 0.0203(7) 0.0177(7) 0.0146(7) 0.0029(5) 0.0002(5) -0.0001(6)
O22 0.0237(7) 0.0147(7) 0.0195(7) 0.0048(5) 0.0065(6) 0.0008(5)
O23 0.0169(7) 0.0139(7) 0.0251(7) 0.0032(6) -0.0006(6) 0.0007(5)
C1 0.0155(9) 0.0138(10) 0.0144(10) 0.0001(7) 0.0043(7) 0.0005(7)
C2 0.0174(10) 0.0180(10) 0.0201(10) -0.0015(8) 0.0047(8) 0.0006(8)
C3 0.0146(9) 0.0238(11) 0.0216(10) 0.0018(9) 0.0045(8) 0.0055(8)
C4 0.0210(10) 0.0181(11) 0.0215(10) 0.0044(9) 0.0081(8) 0.0083(8)
C5 0.0276(11) 0.0114(10) 0.0236(11) -0.0010(8) 0.0130(9) 0.0002(8)
C6 0.0264(11) 0.0151(10) 0.0245(11) -0.0065(8) 0.0124(9) -0.0056(8)
C7 0.0197(10) 0.0175(10) 0.0174(10) -0.0038(8) 0.0049(8) -0.0031(8)
C8 0.0204(10) 0.0134(9) 0.0151(9) 0.0009(7) 0.0058(7) 0.0010(7)
C9 0.0184(9) 0.0123(10) 0.0144(9) 0.0005(7) 0.0071(7) -0.0002(7)
C10 0.0209(10) 0.0150(10) 0.0174(10) -0.0018(8) 0.0107(8) 0.0015(8)
C11 0.0123(9) 0.0134(9) 0.0159(10) -0.0011(7) 0.0019(7) -0.0021(6)
C12 0.0122(8) 0.0133(9) 0.0170(9) 0.0024(7) 0.0012(7) -0.0012(6)
C13 0.0130(8) 0.0129(9) 0.0159(10) -0.0008(7) 0.0036(7) -0.0015(7)
C14 0.0164(9) 0.0160(9) 0.0137(9) -0.0003(8) 0.0009(7) -0.0018(7)
C15 0.0125(8) 0.0133(9) 0.0181(9) 0.0004(7) 0.0036(7) 0.0020(7)
C16 0.0259(11) 0.0173(10) 0.0200(11) -0.0042(8) 0.0029(8) -0.0013(8)
C17 0.0166(10) 0.0232(11) 0.0204(11) -0.0030(9) 0.0030(8) -0.0026(8)
C18 0.0184(10) 0.0222(11) 0.0256(11) 0.0056(9) 0.0059(8) 0.0053(8)

loop_
_atom_type_symbol
_atom_type_description
_atom_type_scat_dispersion_real
_atom_type_scat_dispersion_imag
_atom_type_scat_source
C C 0.0181 0.0091 'International Tables Vol C Tables 4.2.6.8 and 6.1.1.4'
H H 0.0000 0.0000 'International Tables Vol C Tables 4.2.6.8 and 6.1.1.4'
O O 0.0492 0.0322 'International Tables Vol C Tables 4.2.6.8 and 6.1.1.4'

loop_
_geom_angle_atom_site_label_1
_geom_angle_atom_site_label_2
_geom_angle_atom_site_label_3
_geom_angle
C13 O19 C14 119.12(14)
C15 O20 C14 119.18(16)
C8 O23 C18 116.98(16)
C2 C1 C9 119.38(19)
C2 C1 C11 117.33(18)
C9 C1 C11 123.23(17)
C1 C2 C3 120.86(19)
C4 C3 C2 120.66(18)
C3 C4 C10 120.91(19)
C6 C5 C10 120.09(19)
C5 C6 C7 120.97(19)
C8 C7 C6 119.7(2)
O23 C8 C7 123.59(19)
O23 C8 C9 115.01(17)
C7 C8 C9 121.39(18)
C8 C9 C1 122.90(18)
C8 C9 C10 117.79(18)
C1 C9 C10 119.24(18)
C5 C10 C4 121.0(2)
C5 C10 C9 120.05(18)
C4 C10 C9 118.92(19)
C12 C11 C1 124.30(18)
C11 C12 C15 124.27(17)
C11 C12 C13 119.24(18)
C15 C12 C13 116.39(17)
O21 C13 O19 118.98(18)
O21 C13 C12 125.55(19)
O19 C13 C12 115.47(17)
O20 C14 O19 109.44(15)
O20 C14 C16 105.59(17)
O19 C14 C16 105.66(16)
O20 C14 C17 111.07(17)
O19 C14 C17 110.83(17)
C16 C14 C17 113.96(17)
O22 C15 O20 118.77(18)
O22 C15 C12 125.70(18)
O20 C15 C12 115.28(16)

loop_
_geom_bond_atom_site_label_1
_geom_bond_atom_site_label_2
_geom_bond_distance
O19 C13 1.364(2)
O19 C14 1.448(2)
O20 C15 1.366(2)
O20 C14 1.440(3)
O21 C13 1.198(3)
O22 C15 1.197(2)
O23 C8 1.366(2)
O23 C18 1.435(3)
C1 C2 1.386(3)
C1 C9 1.428(3)
C1 C11 1.481(3)
C2 C3 1.409(3)
C3 C4 1.359(3)
C4 C10 1.418(3)
C5 C6 1.372(3)
C5 C10 1.417(3)
C6 C7 1.415(3)
C7 C8 1.378(3)
C8 C9 1.425(3)
C9 C10 1.429(3)
C11 C12 1.343(3)
C12 C15 1.483(3)
C12 C13 1.487(3)
C14 C16 1.503(3)
C14 C17 1.518(3)

loop_
_geom_torsion_atom_site_label_1
_geom_torsion_atom_site_label_2
_geom_torsion_atom_site_label_3
_geom_torsion_atom_site_label_4
_geom_torsion
C9 C1 C2 C3 -0.9(3)
C11 C1 C2 C3 176.26(18)
C1 C2 C3 C4 0.4(3)
C2 C3 C4 C10 0.9(3)
C10 C5 C6 C7 1.7(3)
C5 C6 C7 C8 -1.2(3)
C18 O23 C8 C7 -17.6(3)
C18 O23 C8 C9 161.15(18)
C6 C7 C8 O23 178.90(18)
C6 C7 C8 C9 0.2(3)
O23 C8 C9 C1 -1.5(3)
C7 C8 C9 C1 177.31(19)
O23 C8 C9 C10 -178.56(17)
C7 C8 C9 C10 0.2(3)
C2 C1 C9 C8 -176.86(18)
C11 C1 C9 C8 6.1(3)
C2 C1 C9 C10 0.2(3)
C11 C1 C9 C10 -176.84(17)
C6 C5 C10 C4 -179.14(19)
C6 C5 C10 C9 -1.2(3)
C3 C4 C10 C5 176.39(19)
C3 C4 C10 C9 -1.6(3)
C8 C9 C10 C5 0.2(3)
C1 C9 C10 C5 -176.96(19)
C8 C9 C10 C4 178.24(17)
C1 C9 C10 C4 1.0(3)
C2 C1 C11 C12 55.9(3)
C9 C1 C11 C12 -127.0(2)
C1 C11 C12 C15 14.9(3)
C1 C11 C12 C13 -168.81(18)
C14 O19 C13 O21 170.47(18)
C14 O19 C13 C12 -10.4(2)
C11 C12 C13 O21 -24.9(3)
C15 C12 C13 O21 151.65(19)
C11 C12 C13 O19 156.01(17)
C15 C12 C13 O19 -27.4(3)
C15 O20 C14 O19 -48.9(2)
C15 O20 C14 C16 -162.19(16)
C15 O20 C14 C17 73.8(2)
C13 O19 C14 O20 47.3(2)
C13 O19 C14 C16 160.59(17)
C13 O19 C14 C17 -75.5(2)
C14 O20 C15 O22 -172.33(17)
C14 O20 C15 C12 13.1(2)
C11 C12 C15 O22 28.4(3)
C13 C12 C15 O22 -148.01(19)
C11 C12 C15 O20 -157.52(18)
C13 C12 C15 O20 26.1(2)
